data_7051360
loop_
_publ_author_name
'Laurent Fr\'emond'
'Enrique Espinosa'
'Michel Meyer'
'Franck Denat'
'Roger Guilard'
'Volker Huch'
'Michael Veith'

_publ_section_title
;
 Synthesis, characterization and X-ray crystal structures of cyclam
 derivatives. Part IV. 1,4,8,11-Tetraazacyclotetradecane-5,12-dione and
 its diprotonated forms
;
_journal_issue 12
_journal_name_full 'New J. Chem.'
_journal_page_first 959
_journal_page_last 966
_journal_paper_doi 10.1039/b005052k
_journal_volume 24
_journal_year 2000
_chemical_formula_moiety 'C10 H22 N4 O2,Br2'
_chemical_formula_sum 'C10 H22 Br2 N4 O2'
_chemical_formula_weight 390.14
_chemical_name_systematic
;
 ?
;
_space_group_IT_number 2
_symmetry_cell_setting triclinic
_symmetry_space_group_name_Hall '-P 1'
_symmetry_space_group_name_H-M 'P -1'
_atom_sites_solution_hydrogens geom
_atom_sites_solution_primary direct
_atom_sites_solution_secondary difmap
_audit_creation_method SHELXL-97
_cell_angle_alpha 109.126(3)
_cell_angle_beta 104.189(3)
_cell_angle_gamma 97.989(3)
_cell_formula_units_Z 1
_cell_length_a 5.2851(2)
_cell_length_b 8.0718(4)
_cell_length_c 9.5424(5)
_cell_measurement_temperature 112(2)
_cell_measurement_theta_max 27.485
_cell_measurement_theta_min 0.998
_cell_volume 362.03(3)
_computing_structure_refinement 'SHELXL-97 (Sheldrick, 1997)'
_computing_structure_solution 'SHELXS-97 (Sheldrick, 1990)'
_diffrn_ambient_temperature 293(2)
_diffrn_measured_fraction_theta_full 0.971
_diffrn_measured_fraction_theta_max 0.971
_diffrn_radiation_monochromator graphite
_diffrn_radiation_source 'fine-focus sealed tube'
_diffrn_radiation_type MoK\a
_diffrn_radiation_wavelength 0.71073
_diffrn_reflns_av_R_equivalents 0.033
_diffrn_reflns_av_sigmaI/netI 0.0336
_diffrn_reflns_limit_h_max 6
_diffrn_reflns_limit_h_min 0
_diffrn_reflns_limit_k_max 10
_diffrn_reflns_limit_k_min -10
_diffrn_reflns_limit_l_max 11
_diffrn_reflns_limit_l_min -12
_diffrn_reflns_number 2142
_diffrn_reflns_theta_full 27.47
_diffrn_reflns_theta_max 27.47
_diffrn_reflns_theta_min 2.38
_exptl_absorpt_coefficient_mu 5.600
_exptl_absorpt_correction_type none
_exptl_crystal_colour colourless
_exptl_crystal_density_diffrn 1.789
_exptl_crystal_density_method 'not measured'
_exptl_crystal_description prism
_exptl_crystal_F_000 196
_exptl_crystal_size_max 0.14
_exptl_crystal_size_mid 0.10
_exptl_crystal_size_min 0.10
_refine_diff_density_max 0.612
_refine_diff_density_min -0.787
_refine_diff_density_rms 0.101
_refine_ls_extinction_coef 0.029(4)
_refine_ls_extinction_expression Fc^*^=kFc[1+0.001xFc^2^\l^3^/sin(2\q)]^-1/4^
_refine_ls_extinction_method SHELXL
_refine_ls_goodness_of_fit_ref 1.114
_refine_ls_hydrogen_treatment mixed
_refine_ls_matrix_type full
_refine_ls_number_parameters 93
_refine_ls_number_reflns 1619
_refine_ls_number_restraints 0
_refine_ls_restrained_S_all 1.114
_refine_ls_R_factor_all 0.0271
_refine_ls_R_factor_gt 0.0255
_refine_ls_shift/su_max 0.001
_refine_ls_shift/su_mean 0.000
_refine_ls_structure_factor_coef Fsqd
_refine_ls_weighting_details 'calc w=1/[\s^2^(Fo^2^)+(0.0285P)^2^+0.4758P] where P=(Fo^2^+2Fc^2^)/3'
_refine_ls_weighting_scheme calc
_refine_ls_wR_factor_gt 0.0670
_refine_ls_wR_factor_ref 0.0682
_reflns_number_gt 1550
_reflns_number_total 1619
_reflns_threshold_expression >2sigma(I)
_cod_data_source_file b005052k.txt
_cod_data_source_block H2LBr2
_cod_database_code 7051360

loop_
_symmetry_equiv_pos_as_xyz
'x, y, z'
'-x, -y, -z'

loop_
_atom_site_label
_atom_site_type_symbol
_atom_site_fract_x
_atom_site_fract_y
_atom_site_fract_z
_atom_site_U_iso_or_equiv
_atom_site_adp_type
_atom_site_occupancy
_atom_site_symmetry_multiplicity
_atom_site_calc_flag
_atom_site_refinement_flags
_atom_site_disorder_assembly
_atom_site_disorder_group
O1 O 0.3900(4) 0.3529(3) 0.0477(2) 0.0193(4) Uani 1 1 d . . .
N1 N -0.0197(4) 0.2623(3) 0.0663(3) 0.0135(4) Uani 1 1 d . . .
HN1 H -0.110(6) 0.258(4) 0.130(4) 0.016 Uiso 1 1 d . . .
N2 N -0.4582(4) 0.2541(3) -0.2268(3) 0.0123(4) Uani 1 1 d . . .
HN2 H -0.468(6) 0.317(4) -0.138(4) 0.015 Uiso 1 1 d . . .
HN3 H -0.580(6) 0.150(5) -0.258(4) 0.015 Uiso 1 1 d . . .
C1 C 0.2361(5) 0.3592(3) 0.1268(3) 0.0125(5) Uani 1 1 d . . .
C2 C -0.1172(5) 0.1273(3) -0.0923(3) 0.0148(5) Uani 1 1 d . . .
H2A H -0.2736 0.0403 -0.1024 0.014(3) Uiso 1 1 calc R . .
H2B H 0.0208 0.0632 -0.1111 0.014(3) Uiso 1 1 calc R . .
C3 C -0.1921(5) 0.2084(3) -0.2154(3) 0.0145(5) Uani 1 1 d . . .
H3A H -0.0555 0.3168 -0.1891 0.014(3) Uiso 1 1 calc R . .
H3B H -0.1980 0.1230 -0.3158 0.014(3) Uiso 1 1 calc R . .
C4 C -0.5394(5) 0.3507(3) -0.3345(3) 0.0141(5) Uani 1 1 d . . .
H4A H -0.7076 0.3824 -0.3273 0.014(3) Uiso 1 1 calc R . .
H4B H -0.5700 0.2697 -0.4410 0.014(3) Uiso 1 1 calc R . .
C5 C 0.3300(5) 0.4787(3) 0.2980(3) 0.0130(5) Uani 1 1 d . . .
H5A H 0.4059 0.4115 0.3585 0.014(3) Uiso 1 1 calc R . .
H5B H 0.1768 0.5120 0.3289 0.014(3) Uiso 1 1 calc R . .
Br1 Br 0.78961(4) 0.16479(3) 0.35859(3) 0.01510(12) Uani 1 1 d . . .

loop_
_atom_site_aniso_label
_atom_site_aniso_U_11
_atom_site_aniso_U_22
_atom_site_aniso_U_33
_atom_site_aniso_U_23
_atom_site_aniso_U_13
_atom_site_aniso_U_12
O1 0.0221(9) 0.0178(9) 0.0182(9) 0.0037(8) 0.0124(7) 0.0018(7)
N1 0.0169(10) 0.0115(10) 0.0138(10) 0.0049(8) 0.0079(8) 0.0031(8)
N2 0.0153(10) 0.0092(9) 0.0125(10) 0.0026(8) 0.0072(8) 0.0017(8)
C1 0.0180(12) 0.0074(10) 0.0154(12) 0.0061(9) 0.0073(9) 0.0051(9)
C2 0.0195(12) 0.0093(11) 0.0150(12) 0.0043(9) 0.0052(9) 0.0030(9)
C3 0.0170(12) 0.0122(11) 0.0172(12) 0.0052(9) 0.0096(9) 0.0051(9)
C4 0.0151(11) 0.0140(11) 0.0132(11) 0.0056(9) 0.0041(9) 0.0029(9)
C5 0.0173(11) 0.0110(11) 0.0123(11) 0.0050(9) 0.0066(9) 0.0033(9)
Br1 0.01765(17) 0.01022(16) 0.01682(17) 0.00342(11) 0.00792(10) 0.00094(10)

loop_
_atom_type_symbol
_atom_type_description
_atom_type_scat_dispersion_real
_atom_type_scat_dispersion_imag
_atom_type_scat_source
C C 0.0033 0.0016 'International Tables Vol C Tables 4.2.6.8 and 6.1.1.4'
H H 0.0000 0.0000 'International Tables Vol C Tables 4.2.6.8 and 6.1.1.4'
N N 0.0061 0.0033 'International Tables Vol C Tables 4.2.6.8 and 6.1.1.4'
O O 0.0106 0.0060 'International Tables Vol C Tables 4.2.6.8 and 6.1.1.4'
Br Br -0.2901 2.4595 'International Tables Vol C Tables 4.2.6.8 and 6.1.1.4'

loop_
_geom_angle_atom_site_label_1
_geom_angle_atom_site_label_2
_geom_angle_atom_site_label_3
_geom_angle
_geom_angle_site_symmetry_1
_geom_angle_site_symmetry_3
_geom_angle_publ_flag
C1 N1 C2 120.5(2) . . ?
C3 N2 C4 115.50(19) . . ?
O1 C1 N1 122.3(2) . . ?
O1 C1 C5 120.7(2) . . ?
N1 C1 C5 117.0(2) . . ?
N1 C2 C3 113.0(2) . . ?
N2 C3 C2 111.29(19) . . ?
N2 C4 C5 113.0(2) . 2_565 ?
C1 C5 C4 112.3(2) . 2_565 ?

loop_
_geom_bond_atom_site_label_1
_geom_bond_atom_site_label_2
_geom_bond_distance
_geom_bond_site_symmetry_2
_geom_bond_publ_flag
O1 C1 1.233(3) . ?
N1 C1 1.342(3) . ?
N1 C2 1.458(3) . ?
N2 C3 1.490(3) . ?
N2 C4 1.501(3) . ?
C1 C5 1.511(3) . ?
C2 C3 1.521(3) . ?
C4 C5 1.522(3) 2_565 ?
C5 C4 1.522(3) 2_565 ?

loop_
_geom_hbond_atom_site_label_D
_geom_hbond_atom_site_label_H
_geom_hbond_atom_site_label_A
_geom_hbond_distance_DH
_geom_hbond_distance_HA
_geom_hbond_distance_DA
_geom_hbond_angle_DHA
_geom_hbond_site_symmetry_A
N1 HN1 Br1 0.87(3) 2.67(3) 3.466(2) 153(3) 1_455
N2 HN2 O1 0.85(3) 2.04(3) 2.825(3) 153(3) 1_455
N2 HN2 O1 0.85(3) 2.46(3) 2.990(3) 121(3) 2_565
N2 HN3 Br1 0.89(3) 2.39(3) 3.251(2) 162(3) 2

loop_
_geom_torsion_atom_site_label_1
_geom_torsion_atom_site_label_2
_geom_torsion_atom_site_label_3
_geom_torsion_atom_site_label_4
_geom_torsion
_geom_torsion_site_symmetry_1
_geom_torsion_site_symmetry_2
_geom_torsion_site_symmetry_3
_geom_torsion_site_symmetry_4
_geom_torsion_publ_flag
C2 N1 C1 O1 7.7(4) . . . . ?
C2 N1 C1 C5 -172.4(2) . . . . ?
C1 N1 C2 C3 -81.2(3) . . . . ?
C4 N2 C3 C2 174.6(2) . . . . ?
N1 C2 C3 N2 -77.7(3) . . . . ?
C3 N2 C4 C5 -54.3(3) . . . 2_565 ?
O1 C1 C5 C4 32.2(3) . . . 2_565 ?
N1 C1 C5 C4 -147.7(2) . . . 2_565 ?
